data_4119709
loop_
_publ_author_name
'Gabriel M\'enard'
'Jillian A. Hatnean'
'Hugh J. Cowley'
'Alan J. Lough'
'Jeremy M. Rawson'
'Douglas W. Stephan'

_publ_section_title
;
 C-H Bond Activation by Radical Ion Pairs Derived from R3P/Al(C6F5)3
 Frustrated Lewis Pairs and N2O
;
_journal_name_full 'Journal of the American Chemical Society'
_journal_page_first 6446
_journal_page_last 6449
_journal_paper_doi 10.1021/ja402964h
_journal_volume 135
_journal_year 2013
_chemical_formula_sum 'C81 H33.5 Al2 Br F31.5 O P'
_chemical_formula_weight 1785.92
_chemical_name_systematic
; 
 ? 
;
_space_group_IT_number 14
_symmetry_cell_setting monoclinic
_symmetry_space_group_name_Hall '-P 2yn'
_symmetry_space_group_name_H-M 'P 1 21/n 1'
_atom_sites_solution_hydrogens geom
_atom_sites_solution_primary direct
_atom_sites_solution_secondary difmap
_audit_creation_method SHELXL-97
_cell_angle_alpha 90.00
_cell_angle_beta 99.212(4)
_cell_angle_gamma 90.00
_cell_formula_units_Z 4
_cell_length_a 13.8953(10)
_cell_length_b 14.9435(10)
_cell_length_c 35.121(3)
_cell_measurement_reflns_used 7774
_cell_measurement_temperature 296(2)
_cell_measurement_theta_max 20.04
_cell_measurement_theta_min 2.35
_cell_volume 7198.6(9)
_computing_cell_refinement 'Bruker SAINT'
_computing_data_collection 'Bruker APEX2'
_computing_data_reduction 'Bruker SAINT'
_computing_molecular_graphics 'Bruker SHELXTL'
_computing_publication_material 'Bruker SHELXTL'
_computing_structure_refinement 'SHELXL-97 (Sheldrick, 2008)'
_computing_structure_solution 'SHELXS-97 (Sheldrick, 2008)'
_diffrn_ambient_temperature 296(2)
_diffrn_measured_fraction_theta_full 0.971
_diffrn_measured_fraction_theta_max 0.971
_diffrn_measurement_device_type 'Bruker APEX-II CCD'
_diffrn_measurement_method '\f and \w scans'
_diffrn_radiation_monochromator graphite
_diffrn_radiation_source 'fine-focus sealed tube'
_diffrn_radiation_type MoK\a
_diffrn_radiation_wavelength 0.71073
_diffrn_reflns_av_R_equivalents 0.1480
_diffrn_reflns_av_sigmaI/netI 0.2070
_diffrn_reflns_limit_h_max 16
_diffrn_reflns_limit_h_min -16
_diffrn_reflns_limit_k_max 17
_diffrn_reflns_limit_k_min -17
_diffrn_reflns_limit_l_max 41
_diffrn_reflns_limit_l_min -41
_diffrn_reflns_number 67147
_diffrn_reflns_theta_full 25.00
_diffrn_reflns_theta_max 25.00
_diffrn_reflns_theta_min 1.48
_exptl_absorpt_coefficient_mu 0.749
_exptl_absorpt_correction_T_max 0.7458
_exptl_absorpt_correction_T_min 0.6705
_exptl_absorpt_correction_type multi-scan
_exptl_absorpt_process_details 'SADABS (Sheldrick, 1996)'
_exptl_crystal_density_diffrn 1.648
_exptl_crystal_F_000 3548
_exptl_crystal_size_max 0.24
_exptl_crystal_size_mid 0.22
_exptl_crystal_size_min 0.18
_refine_diff_density_max 0.645
_refine_diff_density_min -1.459
_refine_diff_density_rms 0.095
_refine_ls_extinction_method none
_refine_ls_goodness_of_fit_ref 1.018
_refine_ls_hydrogen_treatment constr
_refine_ls_matrix_type full
_refine_ls_number_parameters 1036
_refine_ls_number_reflns 12324
_refine_ls_number_restraints 48
_refine_ls_restrained_S_all 1.016
_refine_ls_R_factor_all 0.2446
_refine_ls_R_factor_gt 0.0864
_refine_ls_shift/su_max 0.001
_refine_ls_shift/su_mean 0.000
_refine_ls_structure_factor_coef Fsqd
_refine_ls_weighting_details 'calc w=1/[\s^2^(Fo^2^)+(0.1445P)^2^+1.5429P] where P=(Fo^2^+2Fc^2^)/3'
_refine_ls_weighting_scheme calc
_refine_ls_wR_factor_gt 0.2190
_refine_ls_wR_factor_ref 0.2949
_reflns_number_gt 4797
_reflns_number_total 12324
_reflns_threshold_expression >2sigma(I)
_cod_data_source_file ja402964h_si_002_3.cif
_cod_data_source_block gm081_0m
_cod_original_cell_volume 7198.7(9)
_cod_original_formula_sum 'C81 H33.50 Al2 Br F31.50 O P'
_cod_database_code 4119709

loop_
_symmetry_equiv_pos_as_xyz
'x, y, z'
'-x+1/2, y+1/2, -z+1/2'
'-x, -y, -z'
'x-1/2, -y-1/2, z-1/2'

loop_
_atom_site_label
_atom_site_type_symbol
_atom_site_fract_x
_atom_site_fract_y
_atom_site_fract_z
_atom_site_U_iso_or_equiv
_atom_site_adp_type
_atom_site_occupancy
_atom_site_symmetry_multiplicity
_atom_site_calc_flag
_atom_site_refinement_flags
_atom_site_disorder_assembly
_atom_site_disorder_group
Al1 Al 0.22527(18) 0.08607(17) 0.18047(8) 0.0378(7) Uani 1 1 d . . .
Al2 Al 0.10500(18) 0.19926(17) 0.10249(8) 0.0368(7) Uani 1 1 d . . .
Br1 Br 0.44465(10) 0.32086(10) 0.03090(5) 0.1013(6) Uani 1 1 d . . .
F1 F 0.3862(4) -0.0267(4) 0.22410(16) 0.0598(15) Uani 1 1 d . . .
F2 F 0.5798(4) -0.0028(4) 0.24440(19) 0.084(2) Uani 1 1 d . . .
F3 F 0.6656(4) 0.1469(5) 0.2212(2) 0.096(2) Uani 1 1 d . . .
F4 F 0.5563(4) 0.2728(4) 0.1776(2) 0.088(2) Uani 1 1 d . . .
F5 F 0.3653(4) 0.2467(4) 0.15664(18) 0.0668(17) Uani 1 1 d . . .
F6 F 0.1449(4) -0.0552(3) 0.23921(15) 0.0613(15) Uani 1 1 d . . .
F7 F 0.0888(4) -0.0270(4) 0.30766(16) 0.0666(16) Uani 1 1 d . . .
F8 F 0.0929(4) 0.1388(4) 0.33807(16) 0.0633(16) Uani 1 1 d . . .
F9 F 0.1542(4) 0.2799(4) 0.29892(16) 0.0644(16) Uani 1 1 d . . .
F10 F 0.2079(4) 0.2534(3) 0.22917(15) 0.0512(14) Uani 1 1 d . . .
F11 F 0.3237(4) -0.0796(3) 0.13895(15) 0.0530(14) Uani 1 1 d . . .
F12 F 0.2395(4) -0.2299(4) 0.10784(19) 0.0782(19) Uani 1 1 d . . .
F13 F 0.0462(4) -0.2561(4) 0.10274(17) 0.0728(18) Uani 1 1 d . . .
F14 F -0.0661(4) -0.1288(4) 0.12932(15) 0.0604(15) Uani 1 1 d . . .
F15 F 0.0171(3) 0.0198(3) 0.16228(15) 0.0547(15) Uani 1 1 d . . .
F16 F 0.1471(5) 0.2637(4) 0.02005(17) 0.0771(19) Uani 1 1 d . . .
F17 F 0.2275(5) 0.4129(5) -0.0023(2) 0.110(3) Uani 1 1 d . . .
F18 F 0.2833(5) 0.5444(5) 0.0497(3) 0.123(3) Uani 1 1 d . . .
F19 F 0.2560(5) 0.5241(4) 0.1244(2) 0.102(2) Uani 1 1 d . . .
F20 F 0.1835(4) 0.3704(3) 0.14723(17) 0.0549(15) Uani 1 1 d . . .
F21 F -0.0148(4) 0.2211(4) 0.17454(15) 0.0658(17) Uani 1 1 d . . .
F22 F -0.2026(4) 0.2613(5) 0.17437(18) 0.087(2) Uani 1 1 d . . .
F23 F -0.3227(4) 0.2869(4) 0.10719(18) 0.0800(19) Uani 1 1 d . . .
F24 F -0.2540(4) 0.2749(4) 0.03954(17) 0.0705(17) Uani 1 1 d . . .
F25 F -0.0658(4) 0.2316(3) 0.03951(15) 0.0526(14) Uani 1 1 d . . .
F26 F 0.2921(3) 0.1398(3) 0.07378(16) 0.0533(14) Uani 1 1 d . . .
F27 F 0.3351(4) 0.0007(3) 0.03198(17) 0.0628(16) Uani 1 1 d . . .
F28 F 0.1986(4) -0.1259(4) 0.00880(18) 0.0701(17) Uani 1 1 d . . .
F29 F 0.0172(4) -0.1101(3) 0.02639(15) 0.0560(14) Uani 1 1 d . . .
F30 F -0.0298(3) 0.0317(3) 0.06625(14) 0.0449(13) Uani 1 1 d . . .
P1 P 0.71000(17) 0.61330(16) 0.13188(7) 0.0413(7) Uani 1 1 d . . .
C1 C 0.7057(6) 0.7030(6) 0.0979(2) 0.037(2) Uani 1 1 d . . .
C2 C 0.7915(7) 0.7339(6) 0.0877(3) 0.050(3) Uani 1 1 d . . .
H2A H 0.8505 0.7112 0.1002 0.060 Uiso 1 1 calc R . .
C3 C 0.7918(8) 0.7984(7) 0.0590(3) 0.058(3) Uani 1 1 d . . .
H3A H 0.8504 0.8175 0.0521 0.069 Uiso 1 1 calc R . .
C4 C 0.7073(9) 0.8324(7) 0.0415(3) 0.067(3) Uani 1 1 d . . .
H4A H 0.7084 0.8747 0.0221 0.081 Uiso 1 1 calc R . .
C5 C 0.6168(8) 0.8074(6) 0.0511(3) 0.050(3) Uani 1 1 d . . .
C6 C 0.6153(7) 0.7415(6) 0.0793(3) 0.045(2) Uani 1 1 d . . .
C7 C 0.5307(10) 0.8440(7) 0.0322(4) 0.080(4) Uani 1 1 d . . .
H7A H 0.5327 0.8896 0.0143 0.096 Uiso 1 1 calc R . .
C8 C 0.4430(9) 0.8138(9) 0.0396(4) 0.084(4) Uani 1 1 d . . .
H8A H 0.3856 0.8373 0.0261 0.101 Uiso 1 1 calc R . .
C9 C 0.4390(8) 0.7480(8) 0.0673(3) 0.071(3) Uani 1 1 d . . .
H9A H 0.3790 0.7283 0.0726 0.085 Uiso 1 1 calc R . .
C10 C 0.5233(7) 0.7124(7) 0.0866(3) 0.051(3) Uani 1 1 d . . .
H10A H 0.5201 0.6681 0.1049 0.062 Uiso 1 1 calc R . .
C11 C 0.8350(6) 0.5785(6) 0.1454(3) 0.045(2) Uani 1 1 d . . .
C12 C 0.8618(7) 0.4984(6) 0.1306(3) 0.052(3) Uani 1 1 d . . .
H12A H 0.8153 0.4656 0.1143 0.062 Uiso 1 1 calc R . .
C13 C 0.9561(8) 0.4652(7) 0.1393(3) 0.066(3) Uani 1 1 d . . .
H13A H 0.9719 0.4102 0.1295 0.079 Uiso 1 1 calc R . .
C14 C 1.0242(8) 0.5132(7) 0.1620(3) 0.068(3) Uani 1 1 d . . .
H14A H 1.0874 0.4910 0.1676 0.082 Uiso 1 1 calc R . .
C15 C 1.0024(7) 0.5958(6) 0.1773(3) 0.043(2) Uani 1 1 d . . .
C16 C 0.9068(6) 0.6302(6) 0.1695(2) 0.037(2) Uani 1 1 d . . .
C17 C 1.0757(7) 0.6465(7) 0.2003(3) 0.055(3) Uani 1 1 d . . .
H17A H 1.1388 0.6238 0.2052 0.065 Uiso 1 1 calc R . .
C18 C 1.0575(7) 0.7270(7) 0.2153(3) 0.052(3) Uani 1 1 d . . .
H18A H 1.1072 0.7590 0.2303 0.062 Uiso 1 1 calc R . .
C19 C 0.9635(7) 0.7607(6) 0.2080(3) 0.052(3) Uani 1 1 d . . .
H19A H 0.9497 0.8155 0.2184 0.062 Uiso 1 1 calc R . .
C20 C 0.8896(7) 0.7130(6) 0.1853(3) 0.047(3) Uani 1 1 d . . .
H20A H 0.8271 0.7371 0.1805 0.056 Uiso 1 1 calc R . .
C21 C 0.6613(6) 0.6461(7) 0.1742(3) 0.043(2) Uani 1 1 d . . .
C22 C 0.6286(7) 0.7309(7) 0.1770(3) 0.052(3) Uani 1 1 d . . .
H22A H 0.6293 0.7699 0.1564 0.062 Uiso 1 1 calc R . .
C23 C 0.5941(6) 0.7613(8) 0.2098(3) 0.056(3) Uani 1 1 d . . .
H23A H 0.5719 0.8198 0.2111 0.067 Uiso 1 1 calc R . .
C24 C 0.5935(7) 0.7041(10) 0.2398(3) 0.062(3) Uani 1 1 d . . .
H24A H 0.5706 0.7249 0.2617 0.074 Uiso 1 1 calc R . .
C25 C 0.6254(7) 0.6164(9) 0.2394(3) 0.053(3) Uani 1 1 d . . .
C26 C 0.6642(6) 0.5845(7) 0.2063(3) 0.048(3) Uani 1 1 d . . .
C27 C 0.6260(8) 0.5595(11) 0.2705(4) 0.078(4) Uani 1 1 d . . .
H27A H 0.6025 0.5805 0.2921 0.094 Uiso 1 1 calc R . .
C28 C 0.6595(10) 0.4744(11) 0.2706(4) 0.087(4) Uani 1 1 d . . .
H28A H 0.6585 0.4383 0.2921 0.104 Uiso 1 1 calc R . .
C29 C 0.6961(8) 0.4402(8) 0.2380(4) 0.075(4) Uani 1 1 d . . .
H29A H 0.7179 0.3814 0.2377 0.090 Uiso 1 1 calc R . .
C30 C 0.6986(7) 0.4942(8) 0.2076(3) 0.056(3) Uani 1 1 d . . .
H30A H 0.7238 0.4719 0.1865 0.067 Uiso 1 1 calc R . .
C31 C 0.6371(7) 0.5260(6) 0.1055(3) 0.046(3) Uani 1 1 d . . .
C32 C 0.6507(7) 0.5092(6) 0.0672(3) 0.051(3) Uani 1 1 d . . .
H32A H 0.6994 0.5391 0.0569 0.061 Uiso 1 1 calc R . .
C33 C 0.5926(8) 0.4491(7) 0.0452(3) 0.065(3) Uani 1 1 d . . .
H33A H 0.6008 0.4377 0.0199 0.078 Uiso 1 1 calc R . .
C34 C 0.5210(7) 0.4053(6) 0.0613(3) 0.051(3) Uani 1 1 d . . .
C35 C 0.5044(7) 0.4217(7) 0.0983(3) 0.055(3) Uani 1 1 d . . .
H35A H 0.4539 0.3928 0.1078 0.067 Uiso 1 1 calc R . .
C36 C 0.5639(6) 0.4818(6) 0.1211(3) 0.046(2) Uani 1 1 d . . .
H36A H 0.5551 0.4926 0.1464 0.055 Uiso 1 1 calc R . .
C41 C 0.3682(6) 0.1069(6) 0.1889(3) 0.042(2) Uani 1 1 d . . .
C42 C 0.4278(7) 0.0477(7) 0.2115(3) 0.048(3) Uani 1 1 d . . .
C43 C 0.5270(7) 0.0585(7) 0.2225(3) 0.054(3) Uani 1 1 d . . .
C44 C 0.5695(7) 0.1331(9) 0.2110(3) 0.061(3) Uani 1 1 d . . .
C45 C 0.5137(7) 0.1958(7) 0.1887(3) 0.061(3) Uani 1 1 d . . .
C46 C 0.4166(6) 0.1810(7) 0.1782(3) 0.048(3) Uani 1 1 d . . .
C51 C 0.1796(6) 0.0985(6) 0.2312(3) 0.037(2) Uani 1 1 d . . .
C52 C 0.1493(6) 0.0295(6) 0.2529(3) 0.046(3) Uani 1 1 d . . .
C53 C 0.1202(7) 0.0433(7) 0.2891(3) 0.050(3) Uani 1 1 d . . .
C54 C 0.1219(6) 0.1267(7) 0.3042(3) 0.048(3) Uani 1 1 d . . .
C55 C 0.1510(6) 0.1959(7) 0.2845(3) 0.047(3) Uani 1 1 d . . .
C56 C 0.1779(6) 0.1813(6) 0.2487(3) 0.038(2) Uani 1 1 d . . .
C61 C 0.1735(6) -0.0246(6) 0.1527(2) 0.035(2) Uani 1 1 d . . .
C62 C 0.2264(6) -0.0898(6) 0.1382(3) 0.039(2) Uani 1 1 d . . .
C63 C 0.1843(7) -0.1667(6) 0.1214(3) 0.047(3) Uani 1 1 d . . .
C64 C 0.0872(7) -0.1805(6) 0.1185(3) 0.044(2) Uani 1 1 d . . .
C65 C 0.0310(7) -0.1164(7) 0.1331(3) 0.045(2) Uani 1 1 d . . .
C66 C 0.0748(6) -0.0413(6) 0.1492(2) 0.034(2) Uani 1 1 d . . .
C71 C 0.1613(6) 0.3102(6) 0.0844(3) 0.040(2) Uani 1 1 d . . .
C72 C 0.1732(7) 0.3273(8) 0.0472(3) 0.055(3) Uani 1 1 d . . .
C73 C 0.2148(9) 0.4029(9) 0.0346(4) 0.072(3) Uani 1 1 d . . .
C74 C 0.2440(9) 0.4688(9) 0.0609(5) 0.080(4) Uani 1 1 d . . .
C75 C 0.2314(8) 0.4601(8) 0.0982(5) 0.073(4) Uani 1 1 d . . .
C76 C 0.1909(6) 0.3810(7) 0.1097(3) 0.044(2) Uani 1 1 d . . .
C81 C -0.0333(6) 0.2226(5) 0.1069(3) 0.038(2) Uani 1 1 d . . .
C82 C -0.0735(6) 0.2308(6) 0.1401(3) 0.042(2) Uani 1 1 d . . .
C83 C -0.1697(7) 0.2530(7) 0.1405(3) 0.053(3) Uani 1 1 d . . .
C84 C -0.2299(7) 0.2671(7) 0.1072(3) 0.051(3) Uani 1 1 d . . .
C85 C -0.1946(7) 0.2594(6) 0.0732(3) 0.046(3) Uani 1 1 d . . .
C86 C -0.0996(7) 0.2362(6) 0.0730(3) 0.039(2) Uani 1 1 d . . .
C91 C 0.1288(6) 0.0929(5) 0.0718(2) 0.034(2) Uani 1 1 d . . .
C92 C 0.2209(6) 0.0784(6) 0.0621(3) 0.040(2) Uani 1 1 d . . .
C93 C 0.2440(6) 0.0080(6) 0.0410(3) 0.046(2) Uani 1 1 d . . .
C94 C 0.1754(7) -0.0562(6) 0.0288(3) 0.042(2) Uani 1 1 d . . .
C95 C 0.0854(6) -0.0475(6) 0.0377(3) 0.038(2) Uani 1 1 d . . .
C96 C 0.0647(6) 0.0265(6) 0.0587(2) 0.039(2) Uani 1 1 d . . .
C201 C 0.3740(9) 1.0158(5) -0.1322(2) 0.114(5) Uani 1 1 d GU . .
C202 C 0.2861(7) 1.0074(6) -0.1184(3) 0.118(5) Uani 1 1 d GU . .
H20B H 0.2307 1.0362 -0.1310 0.142 Uiso 1 1 calc R . .
C203 C 0.2811(6) 0.9558(7) -0.0858(3) 0.107(4) Uani 1 1 d GU . .
H20C H 0.2223 0.9502 -0.0766 0.128 Uiso 1 1 calc R . .
C204 C 0.3640(7) 0.9127(6) -0.0671(2) 0.113(5) Uani 1 1 d GU . .
H20G H 0.3607 0.8783 -0.0453 0.136 Uiso 1 1 calc R . .
C205 C 0.4519(6) 0.9212(6) -0.0809(3) 0.104(4) Uani 1 1 d GU . .
H20H H 0.5074 0.8924 -0.0683 0.125 Uiso 1 1 calc R . .
C206 C 0.4569(6) 0.9728(6) -0.1134(3) 0.104(4) Uani 1 1 d GU . .
H20I H 0.5157 0.9784 -0.1227 0.125 Uiso 1 1 calc R . .
F32 F 0.3721(13) 1.0627(7) -0.1610(4) 0.243(7) Uani 1 1 d . . .
O1 O 0.1707(4) 0.1790(3) 0.15081(15) 0.0364(14) Uani 1 1 d . . .
H1 H 0.1791 0.2323 0.1646 0.044 Uiso 1 1 calc R . .
C101 C 0.056(3) 0.546(2) -0.0203(9) 0.081(5) Uani 0.50 1 d PGU A -1
C102 C 0.009(3) 0.465(2) -0.0298(8) 0.081(5) Uani 0.50 1 d PGU A -1
H10B H 0.0132 0.4381 -0.0534 0.098 Uiso 0.50 1 calc PR A -1
C103 C -0.043(3) 0.424(2) -0.0041(9) 0.081(5) Uani 0.50 1 d PGU A -1
H10C H -0.0746 0.3701 -0.0105 0.098 Uiso 0.50 1 calc PR A -1
C104 C -0.049(3) 0.465(2) 0.0311(8) 0.081(5) Uani 0.50 1 d PGU A -1
H10D H -0.0842 0.4375 0.0483 0.098 Uiso 0.50 1 calc PR A -1
C105 C -0.002(3) 0.546(2) 0.0406(8) 0.081(5) Uani 0.50 1 d PGU A -1
H10E H -0.0060 0.5727 0.0642 0.098 Uiso 0.50 1 calc PR A -1
C106 C 0.050(3) 0.586(2) 0.0149(9) 0.081(5) Uani 0.50 1 d PGU A -1
H10F H 0.0818 0.6406 0.0213 0.098 Uiso 0.50 1 calc PR A -1
F31 F 0.1041(13) 0.5722(10) -0.0493(5) 0.125(6) Uani 0.50 1 d P A -1

loop_
_atom_site_aniso_label
_atom_site_aniso_U_11
_atom_site_aniso_U_22
_atom_site_aniso_U_33
_atom_site_aniso_U_23
_atom_site_aniso_U_13
_atom_site_aniso_U_12
Al1 0.0223(15) 0.0414(16) 0.0475(18) -0.0029(13) -0.0008(12) 0.0007(12)
Al2 0.0230(15) 0.0448(17) 0.0434(18) -0.0048(13) 0.0076(12) 0.0013(12)
Br1 0.0713(10) 0.0999(11) 0.1272(13) -0.0405(9) -0.0004(8) -0.0099(8)
F1 0.046(3) 0.050(3) 0.078(4) 0.006(3) -0.007(3) 0.006(3)
F2 0.038(4) 0.105(5) 0.102(5) 0.005(4) -0.013(3) 0.026(3)
F3 0.017(3) 0.132(6) 0.134(6) -0.005(5) -0.005(3) -0.005(3)
F4 0.037(4) 0.094(5) 0.132(6) 0.004(4) 0.015(4) -0.021(3)
F5 0.036(3) 0.060(4) 0.103(5) 0.016(3) 0.005(3) -0.007(3)
F6 0.078(4) 0.043(3) 0.065(4) -0.002(3) 0.017(3) -0.008(3)
F7 0.068(4) 0.065(4) 0.070(4) 0.004(3) 0.020(3) -0.005(3)
F8 0.059(4) 0.084(4) 0.050(4) -0.009(3) 0.017(3) 0.021(3)
F9 0.063(4) 0.064(4) 0.064(4) -0.020(3) 0.004(3) 0.014(3)
F10 0.047(3) 0.040(3) 0.065(4) -0.007(3) 0.003(3) -0.009(3)
F11 0.036(3) 0.052(3) 0.072(4) -0.010(3) 0.013(3) 0.003(3)
F12 0.063(4) 0.063(4) 0.112(5) -0.035(4) 0.026(4) -0.005(3)
F13 0.072(4) 0.054(4) 0.091(5) -0.021(3) 0.010(3) -0.026(3)
F14 0.034(3) 0.075(4) 0.072(4) -0.004(3) 0.009(3) -0.021(3)
F15 0.022(3) 0.063(4) 0.078(4) -0.019(3) 0.006(3) 0.002(3)
F16 0.111(5) 0.077(4) 0.052(4) 0.002(3) 0.037(4) 0.012(4)
F17 0.121(6) 0.113(6) 0.113(6) 0.060(5) 0.071(5) 0.021(5)
F18 0.082(5) 0.093(5) 0.194(8) 0.068(5) 0.017(5) -0.032(4)
F19 0.100(6) 0.053(4) 0.134(6) -0.001(4) -0.041(5) -0.022(4)
F20 0.056(4) 0.047(3) 0.056(4) -0.014(3) -0.010(3) 0.007(3)
F21 0.041(3) 0.114(5) 0.045(4) 0.010(3) 0.011(3) 0.023(3)
F22 0.050(4) 0.148(6) 0.069(5) 0.015(4) 0.027(3) 0.037(4)
F23 0.029(4) 0.116(5) 0.093(5) 0.003(4) 0.005(3) 0.037(3)
F24 0.045(4) 0.090(4) 0.071(4) -0.004(3) -0.009(3) 0.025(3)
F25 0.047(3) 0.069(4) 0.040(4) -0.007(3) 0.001(3) 0.011(3)
F26 0.026(3) 0.049(3) 0.087(4) -0.018(3) 0.016(3) -0.008(3)
F27 0.039(3) 0.057(4) 0.096(5) -0.015(3) 0.024(3) 0.004(3)
F28 0.050(4) 0.064(4) 0.099(5) -0.038(3) 0.020(3) 0.001(3)
F29 0.042(3) 0.053(3) 0.071(4) -0.015(3) 0.002(3) -0.010(3)
F30 0.026(3) 0.053(3) 0.057(3) -0.005(3) 0.008(2) 0.001(2)
P1 0.0331(15) 0.0462(15) 0.0454(17) -0.0053(12) 0.0089(12) -0.0017(11)
C1 0.034(6) 0.041(5) 0.037(6) -0.016(4) 0.005(4) 0.001(4)
C2 0.039(6) 0.062(7) 0.050(7) -0.012(6) 0.011(5) -0.008(5)
C3 0.065(8) 0.067(7) 0.041(7) 0.002(6) 0.007(6) -0.029(6)
C4 0.081(9) 0.066(8) 0.046(7) 0.001(6) -0.016(7) -0.008(7)
C5 0.054(8) 0.042(6) 0.049(7) -0.005(5) -0.002(6) 0.000(6)
C6 0.038(6) 0.043(6) 0.053(7) -0.016(5) 0.006(5) 0.002(5)
C7 0.085(10) 0.056(8) 0.094(10) 0.009(6) -0.003(8) -0.001(7)
C8 0.060(9) 0.077(9) 0.104(11) 0.005(8) -0.017(8) 0.029(7)
C9 0.042(7) 0.090(9) 0.078(9) -0.020(7) 0.001(6) 0.018(6)
C10 0.033(6) 0.061(7) 0.060(7) 0.002(5) 0.010(5) 0.009(5)
C11 0.028(6) 0.051(6) 0.057(7) 0.001(5) 0.010(5) 0.000(5)
C12 0.037(6) 0.047(6) 0.073(8) -0.019(5) 0.014(5) -0.009(5)
C13 0.038(7) 0.056(7) 0.103(10) -0.020(6) 0.014(6) -0.004(6)
C14 0.045(7) 0.059(8) 0.103(10) -0.012(7) 0.017(7) 0.013(6)
C15 0.037(6) 0.039(6) 0.055(7) -0.009(5) 0.011(5) -0.006(5)
C16 0.023(5) 0.040(6) 0.048(6) -0.002(5) 0.006(4) -0.001(4)
C17 0.030(6) 0.057(7) 0.075(8) 0.008(6) 0.001(5) 0.005(5)
C18 0.032(6) 0.062(7) 0.059(7) -0.005(6) 0.003(5) -0.002(5)
C19 0.048(7) 0.045(6) 0.060(7) -0.005(5) 0.002(5) -0.001(5)
C20 0.030(6) 0.047(6) 0.062(7) 0.001(5) 0.001(5) 0.005(5)
C21 0.025(5) 0.056(7) 0.049(7) -0.011(5) 0.010(4) -0.013(5)
C22 0.038(6) 0.061(7) 0.056(7) -0.009(6) 0.011(5) -0.012(5)
C23 0.023(6) 0.081(8) 0.065(8) -0.027(7) 0.012(5) -0.011(5)
C24 0.041(7) 0.100(10) 0.048(8) -0.028(7) 0.017(5) -0.033(7)
C25 0.029(6) 0.094(9) 0.037(7) 0.004(7) 0.006(5) -0.028(6)
C26 0.019(5) 0.074(8) 0.047(7) -0.001(6) -0.002(5) -0.018(5)
C27 0.051(8) 0.124(12) 0.061(9) -0.007(9) 0.009(6) -0.052(8)
C28 0.082(10) 0.116(12) 0.059(10) 0.029(9) -0.002(8) -0.058(9)
C29 0.049(7) 0.089(9) 0.081(10) 0.028(8) -0.011(7) -0.039(6)
C30 0.030(6) 0.073(8) 0.060(8) 0.009(6) -0.006(5) -0.017(6)
C31 0.039(6) 0.042(6) 0.056(7) -0.007(5) 0.002(5) 0.002(5)
C32 0.044(6) 0.052(6) 0.056(8) -0.009(5) 0.004(5) -0.013(5)
C33 0.055(8) 0.073(8) 0.070(8) -0.002(7) 0.016(6) 0.004(6)
C34 0.031(6) 0.052(6) 0.065(8) -0.008(6) -0.007(5) 0.008(5)
C35 0.024(6) 0.060(7) 0.081(9) 0.000(6) 0.003(6) -0.004(5)
C36 0.029(6) 0.046(6) 0.062(7) 0.001(5) 0.006(5) -0.001(5)
C41 0.018(5) 0.050(6) 0.057(7) -0.013(5) -0.003(5) 0.002(5)
C42 0.034(6) 0.050(6) 0.059(7) -0.004(5) -0.002(5) 0.000(5)
C43 0.029(6) 0.058(7) 0.072(8) -0.003(6) -0.003(6) 0.012(6)
C44 0.012(6) 0.093(9) 0.073(8) -0.015(7) -0.005(5) 0.004(6)
C45 0.034(7) 0.069(8) 0.083(9) -0.008(6) 0.017(6) -0.004(6)
C46 0.010(5) 0.063(7) 0.065(7) -0.003(6) -0.008(5) -0.002(5)
C51 0.018(5) 0.043(6) 0.046(6) -0.007(5) -0.006(4) 0.000(4)
C52 0.034(6) 0.037(6) 0.062(8) 0.000(5) -0.006(5) -0.002(5)
C53 0.036(6) 0.064(8) 0.050(7) 0.014(6) 0.007(5) -0.001(5)
C54 0.030(6) 0.057(8) 0.057(8) -0.010(6) 0.006(5) 0.013(5)
C55 0.029(6) 0.051(7) 0.057(8) -0.011(6) -0.005(5) 0.008(5)
C56 0.023(5) 0.043(6) 0.044(7) 0.002(5) -0.008(4) 0.004(4)
C61 0.028(5) 0.043(6) 0.035(6) -0.007(4) 0.004(4) -0.001(4)
C62 0.021(5) 0.049(6) 0.046(6) 0.000(5) -0.001(4) -0.002(5)
C63 0.053(7) 0.044(6) 0.049(7) -0.010(5) 0.022(5) 0.014(5)
C64 0.041(7) 0.038(6) 0.053(7) -0.002(5) 0.005(5) -0.015(5)
C65 0.027(6) 0.062(7) 0.048(6) 0.004(5) 0.008(5) -0.008(5)
C66 0.027(5) 0.037(5) 0.041(6) 0.002(4) 0.009(4) -0.004(5)
C71 0.026(5) 0.045(6) 0.051(7) -0.002(5) 0.016(5) 0.013(4)
C72 0.047(7) 0.064(8) 0.059(8) 0.002(7) 0.020(6) 0.012(6)
C73 0.066(8) 0.075(9) 0.086(10) 0.023(8) 0.049(7) 0.012(7)
C74 0.060(8) 0.063(9) 0.117(13) 0.045(9) 0.012(8) -0.003(7)
C75 0.049(7) 0.045(8) 0.113(12) 0.004(8) -0.023(7) -0.002(6)
C76 0.026(5) 0.050(7) 0.057(8) 0.004(6) 0.005(5) 0.012(5)
C81 0.032(5) 0.027(5) 0.057(7) 0.002(4) 0.010(5) -0.004(4)
C82 0.027(6) 0.061(7) 0.035(6) 0.002(5) 0.000(5) 0.006(5)
C83 0.041(7) 0.076(8) 0.050(7) 0.010(6) 0.029(6) 0.017(5)
C84 0.023(6) 0.072(7) 0.057(8) -0.002(6) 0.002(6) 0.016(5)
C85 0.033(6) 0.047(6) 0.049(7) 0.008(5) -0.020(5) 0.006(5)
C86 0.034(6) 0.046(6) 0.036(7) 0.002(5) -0.004(5) 0.008(5)
C91 0.025(5) 0.037(5) 0.036(6) -0.006(4) -0.002(4) 0.003(4)
C92 0.024(5) 0.041(6) 0.053(6) 0.000(5) 0.005(5) 0.004(5)
C93 0.021(5) 0.052(6) 0.067(7) -0.002(5) 0.015(5) 0.009(5)
C94 0.033(6) 0.042(6) 0.052(7) -0.012(5) 0.013(5) 0.006(5)
C95 0.027(6) 0.036(6) 0.047(6) -0.001(5) -0.002(5) -0.004(4)
C96 0.025(6) 0.052(6) 0.036(6) 0.002(5) -0.003(4) 0.008(5)
C201 0.195(14) 0.052(9) 0.104(12) 0.006(7) 0.056(10) 0.028(9)
C202 0.141(10) 0.091(11) 0.122(12) -0.042(7) 0.020(9) 0.038(10)
C203 0.079(7) 0.123(13) 0.122(12) -0.051(8) 0.030(8) -0.024(7)
C204 0.093(8) 0.125(12) 0.119(11) -0.008(8) 0.010(7) -0.042(9)
C205 0.073(7) 0.133(12) 0.098(11) -0.001(7) -0.012(7) -0.020(8)
C206 0.127(10) 0.082(11) 0.112(11) -0.026(6) 0.043(9) -0.011(7)
F32 0.44(2) 0.131(9) 0.173(12) 0.038(8) 0.091(13) -0.003(11)
O1 0.029(3) 0.033(3) 0.044(4) -0.006(3) -0.005(3) 0.000(3)
C101 0.088(6) 0.068(7) 0.083(10) 0.007(7) 0.002(8) 0.009(5)
C102 0.088(6) 0.068(7) 0.083(10) 0.007(7) 0.002(8) 0.009(5)
C103 0.088(6) 0.068(7) 0.083(10) 0.007(7) 0.002(8) 0.009(5)
C104 0.088(6) 0.068(7) 0.083(10) 0.007(7) 0.002(8) 0.009(5)
C105 0.088(6) 0.068(7) 0.083(10) 0.007(7) 0.002(8) 0.009(5)
C106 0.088(6) 0.068(7) 0.083(10) 0.007(7) 0.002(8) 0.009(5)
F31 0.161(16) 0.099(11) 0.129(14) 0.017(10) 0.063(12) -0.013(11)

loop_
_atom_type_symbol
_atom_type_description
_atom_type_scat_dispersion_real
_atom_type_scat_dispersion_imag
_atom_type_scat_source
C C 0.0033 0.0016 'International Tables Vol C Tables 4.2.6.8 and 6.1.1.4'
H H 0.0000 0.0000 'International Tables Vol C Tables 4.2.6.8 and 6.1.1.4'
O O 0.0106 0.0060 'International Tables Vol C Tables 4.2.6.8 and 6.1.1.4'
F F 0.0171 0.0103 'International Tables Vol C Tables 4.2.6.8 and 6.1.1.4'
Al Al 0.0645 0.0514 'International Tables Vol C Tables 4.2.6.8 and 6.1.1.4'
P P 0.1023 0.0942 'International Tables Vol C Tables 4.2.6.8 and 6.1.1.4'
Br Br -0.2901 2.4595 'International Tables Vol C Tables 4.2.6.8 and 6.1.1.4'

loop_
_geom_angle_atom_site_label_1
_geom_angle_atom_site_label_2
_geom_angle_atom_site_label_3
_geom_angle
O1 Al1 C41 106.2(3)
O1 Al1 C61 105.5(3)
C41 Al1 C61 118.5(4)
O1 Al1 C51 106.0(3)
C41 Al1 C51 107.8(4)
C61 Al1 C51 111.9(4)
O1 Al2 C91 105.8(3)
O1 Al2 C71 105.8(3)
C91 Al2 C71 112.9(4)
O1 Al2 C81 107.7(3)
C91 Al2 C81 115.7(4)
C71 Al2 C81 108.4(3)
C1 P1 C21 111.7(4)
C1 P1 C11 108.6(4)
C21 P1 C11 109.7(4)
C1 P1 C31 104.0(4)
C21 P1 C31 111.4(4)
C11 P1 C31 111.3(4)
C2 C1 C6 118.4(9)
C2 C1 P1 119.1(7)
C6 C1 P1 122.4(7)
C1 C2 C3 121.5(9)
C4 C3 C2 119.4(10)
C3 C4 C5 122.9(10)
C7 C5 C6 120.5(10)
C7 C5 C4 121.2(11)
C6 C5 C4 118.2(10)
C5 C6 C10 117.5(9)
C5 C6 C1 119.4(9)
C10 C6 C1 123.0(9)
C8 C7 C5 120.4(11)
C7 C8 C9 120.4(11)
C10 C9 C8 119.7(11)
C9 C10 C6 121.3(10)
C12 C11 C16 119.2(8)
C12 C11 P1 117.2(7)
C16 C11 P1 123.5(7)
C11 C12 C13 121.9(9)
C14 C13 C12 119.4(10)
C13 C14 C15 121.6(10)
C14 C15 C16 120.2(9)
C14 C15 C17 120.8(9)
C16 C15 C17 119.0(8)
C20 C16 C15 117.7(8)
C20 C16 C11 124.7(8)
C15 C16 C11 117.7(8)
C18 C17 C15 122.5(9)
C17 C18 C19 118.7(9)
C18 C19 C20 120.6(9)
C19 C20 C16 121.7(8)
C22 C21 C26 120.3(9)
C22 C21 P1 119.4(8)
C26 C21 P1 120.1(8)
C21 C22 C23 122.0(10)
C24 C23 C22 118.8(11)
C23 C24 C25 123.1(10)
C27 C25 C24 122.5(12)
C27 C25 C26 118.5(12)
C24 C25 C26 119.0(10)
C30 C26 C25 117.1(10)
C30 C26 C21 126.1(9)
C25 C26 C21 116.7(10)
C28 C27 C25 122.7(13)
C27 C28 C29 120.1(12)
C30 C29 C28 118.9(13)
C29 C30 C26 122.6(11)
C36 C31 C32 120.4(8)
C36 C31 P1 121.6(8)
C32 C31 P1 117.7(7)
C33 C32 C31 120.0(9)
C32 C33 C34 118.7(10)
C35 C34 C33 122.8(9)
C35 C34 Br1 119.5(8)
C33 C34 Br1 117.7(9)
C34 C35 C36 119.1(9)
C35 C36 C31 119.0(9)
C42 C41 C46 113.5(8)
C42 C41 Al1 118.8(7)
C46 C41 Al1 127.3(7)
F1 C42 C41 117.8(8)
F1 C42 C43 117.6(9)
C41 C42 C43 124.6(10)
F2 C43 C44 120.7(9)
F2 C43 C42 120.7(10)
C44 C43 C42 118.6(9)
F3 C44 C43 120.7(10)
F3 C44 C45 119.5(11)
C43 C44 C45 119.8(9)
C46 C45 F4 120.8(10)
C46 C45 C44 119.1(10)
F4 C45 C44 120.1(9)
C45 C46 F5 116.1(9)
C45 C46 C41 124.4(10)
F5 C46 C41 119.5(7)
C56 C51 C52 113.3(8)
C56 C51 Al1 120.7(7)
C52 C51 Al1 126.0(7)
F6 C52 C51 120.2(9)
F6 C52 C53 117.0(9)
C51 C52 C53 122.8(9)
F7 C53 C54 121.1(10)
F7 C53 C52 119.0(9)
C54 C53 C52 119.9(10)
F8 C54 C55 121.2(10)
F8 C54 C53 119.2(10)
C55 C54 C53 119.6(10)
C54 C55 F9 120.9(10)
C54 C55 C56 119.7(9)
F9 C55 C56 119.4(10)
F10 C56 C51 116.9(8)
F10 C56 C55 118.4(8)
C51 C56 C55 124.7(9)
C62 C61 C66 115.0(8)
C62 C61 Al1 126.9(6)
C66 C61 Al1 118.0(6)
F11 C62 C61 120.4(8)
F11 C62 C63 117.0(8)
C61 C62 C63 122.5(8)
F12 C63 C64 118.9(9)
F12 C63 C62 120.6(9)
C64 C63 C62 120.5(8)
F13 C64 C63 120.7(9)
F13 C64 C65 120.4(8)
C63 C64 C65 118.8(8)
F14 C65 C66 122.1(9)
F14 C65 C64 119.0(8)
C66 C65 C64 118.9(8)
F15 C66 C65 116.8(8)
F15 C66 C61 119.0(7)
C65 C66 C61 124.2(8)
C72 C71 C76 113.3(9)
C72 C71 Al2 125.2(8)
C76 C71 Al2 121.4(7)
F16 C72 C71 118.8(10)
F16 C72 C73 115.5(11)
C71 C72 C73 125.7(11)
F17 C73 C74 120.0(12)
F17 C73 C72 122.0(13)
C74 C73 C72 118.0(12)
F18 C74 C75 119.0(15)
F18 C74 C73 120.0(15)
C75 C74 C73 120.9(12)
F19 C75 C74 122.7(13)
F19 C75 C76 118.6(13)
C74 C75 C76 118.7(12)
F20 C76 C75 118.7(10)
F20 C76 C71 118.0(9)
C75 C76 C71 123.3(11)
C82 C81 C86 114.0(8)
C82 C81 Al2 127.7(7)
C86 C81 Al2 118.2(7)
F21 C82 C81 118.6(8)
F21 C82 C83 117.6(8)
C81 C82 C83 123.7(9)
C84 C83 F22 120.2(9)
C84 C83 C82 120.0(9)
F22 C83 C82 119.8(9)
F23 C84 C83 120.4(10)
F23 C84 C85 120.4(9)
C83 C84 C85 119.2(9)
F24 C85 C84 119.8(9)
F24 C85 C86 119.6(10)
C84 C85 C86 120.6(9)
F25 C86 C85 119.6(8)
F25 C86 C81 117.8(8)
C85 C86 C81 122.5(9)
C96 C91 C92 112.5(8)
C96 C91 Al2 127.7(6)
C92 C91 Al2 119.9(6)
C93 C92 F26 117.5(8)
C93 C92 C91 124.1(8)
F26 C92 C91 118.3(8)
C92 C93 F27 120.1(8)
C92 C93 C94 120.0(8)
F27 C93 C94 119.9(8)
F28 C94 C95 121.0(8)
F28 C94 C93 120.0(8)
C95 C94 C93 119.1(8)
C94 C95 F29 120.1(8)
C94 C95 C96 118.8(8)
F29 C95 C96 121.1(8)
C91 C96 F30 119.0(8)
C91 C96 C95 125.5(8)
F30 C96 C95 115.5(8)
F32 C201 C202 115.8(12)
F32 C201 C206 124.2(12)
C202 C201 C206 120.0
C201 C202 C203 120.0
C204 C203 C202 120.0
C203 C204 C205 120.0
C204 C205 C206 120.0
C205 C206 C201 120.0
Al2 O1 Al1 139.4(3)
F31 C101 C102 109.7(17)
F31 C101 C106 130.3(17)
C102 C101 C106 120.0
C101 C102 C103 120.0
C102 C103 C104 120.0
C105 C104 C103 120.0
C106 C105 C104 120.0
C105 C106 C101 120.0

loop_
_geom_bond_atom_site_label_1
_geom_bond_atom_site_label_2
_geom_bond_distance
Al1 O1 1.826(6)
Al1 C41 1.985(9)
Al1 C61 1.995(9)
Al1 C51 1.995(9)
Al2 O1 1.819(6)
Al2 C91 1.978(8)
Al2 C71 1.980(9)
Al2 C81 1.983(9)
Br1 C34 1.869(10)
F1 C42 1.358(10)
F2 C43 1.338(11)
F3 C44 1.343(10)
F4 C45 1.378(11)
F5 C46 1.369(10)
F6 C52 1.351(10)
F7 C53 1.345(11)
F8 C54 1.327(11)
F9 C55 1.351(10)
F10 C56 1.376(10)
F11 C62 1.357(9)
F12 C63 1.349(10)
F13 C64 1.344(10)
F14 C65 1.347(9)
F15 C66 1.345(9)
F16 C72 1.353(12)
F17 C73 1.342(13)
F18 C74 1.341(12)
F19 C75 1.334(13)
F20 C76 1.348(10)
F21 C82 1.353(10)
F22 C83 1.347(10)
F23 C84 1.322(10)
F24 C85 1.350(10)
F25 C86 1.336(10)
F26 C92 1.362(9)
F27 C93 1.358(9)
F28 C94 1.325(9)
F29 C95 1.346(9)
F30 C96 1.382(9)
P1 C1 1.789(9)
P1 C21 1.797(9)
P1 C11 1.802(9)
P1 C31 1.812(9)
C1 C2 1.380(12)
C1 C6 1.440(12)
C2 C3 1.394(13)
C3 C4 1.337(14)
C4 C5 1.404(14)
C5 C7 1.385(15)
C5 C6 1.400(13)
C6 C10 1.411(13)
C7 C8 1.363(16)
C8 C9 1.389(16)
C9 C10 1.365(13)
C11 C12 1.380(12)
C11 C16 1.428(12)
C12 C13 1.388(13)
C13 C14 1.344(14)
C14 C15 1.398(13)
C15 C16 1.411(12)
C15 C17 1.414(12)
C16 C20 1.392(12)
C17 C18 1.353(13)
C18 C19 1.385(12)
C19 C20 1.392(12)
C21 C22 1.354(12)
C21 C26 1.454(13)
C22 C23 1.393(13)
C23 C24 1.359(14)
C24 C25 1.384(15)
C25 C27 1.381(15)
C25 C26 1.439(14)
C26 C30 1.430(13)
C27 C28 1.353(17)
C28 C29 1.421(17)
C29 C30 1.344(14)
C31 C36 1.395(12)
C31 C32 1.413(13)
C32 C33 1.362(13)
C33 C34 1.384(14)
C34 C35 1.377(13)
C35 C36 1.386(13)
C41 C42 1.376(12)
C41 C46 1.378(12)
C42 C43 1.379(13)
C43 C44 1.353(14)
C44 C45 1.378(14)
C45 C46 1.359(13)
C51 C56 1.382(12)
C51 C52 1.386(12)
C52 C53 1.412(13)
C53 C54 1.354(13)
C54 C55 1.344(13)
C55 C56 1.385(13)
C61 C62 1.366(11)
C61 C66 1.380(11)
C62 C63 1.379(12)
C63 C64 1.353(12)
C64 C65 1.386(12)
C65 C66 1.356(12)
C71 C72 1.370(13)
C71 C76 1.401(12)
C72 C73 1.373(15)
C73 C74 1.367(17)
C74 C75 1.357(17)
C75 C76 1.396(15)
C81 C82 1.376(12)
C81 C86 1.400(12)
C82 C83 1.380(12)
C83 C84 1.341(13)
C84 C85 1.364(13)
C85 C86 1.366(12)
C91 C96 1.362(11)
C91 C92 1.392(11)
C92 C93 1.355(12)
C93 C94 1.372(12)
C94 C95 1.343(11)
C95 C96 1.385(12)
C201 F32 1.227(12)
C201 C202 1.3900
C201 C206 1.3900
C202 C203 1.3900
C203 C204 1.3900
C204 C205 1.3900
C205 C206 1.3900
C101 F31 1.36(4)
C101 C102 1.3900
C101 C106 1.3900
C102 C103 1.3900
C103 C104 1.3900
C104 C105 1.3900
C105 C106 1.3900
